data_4325699
loop_
_publ_author_name
'Jorge Caballo'
'Mar\'ia Garc\'ia-Castro'
'Avelino Mart\'in'
'Miguel Mena'
'Adri\'an P\'erez-Redondo'
'Carlos Y\'elamos'

_publ_section_title
;
 Molecular Nitrides with Titanium and Rare-Earth Metals
;
_journal_name_full 'Inorganic Chemistry'
_journal_page_first 6798
_journal_page_last 6808
_journal_paper_doi 10.1021/ic2008683
_journal_volume 50
_journal_year 2011
_chemical_compound_source 'synthesis as described'
_chemical_formula_moiety 'C54 H75 N4 O3 Ti3 Y1, 0.5(C6 H14)'
_chemical_formula_sum 'C57 H82 N4 O3 Ti3 Y'
_chemical_formula_weight 1103.88
_chemical_name_systematic
;
 ?
;
_space_group_crystal_system monoclinic
_space_group_IT_number 14
_space_group_name_Hall '-P 2ybc'
_space_group_name_H-M_alt 'P 1 21/c 1'
_symmetry_space_group_name_Hall '-P 2ybc'
_symmetry_space_group_name_H-M 'P 1 21/c 1'
_atom_sites_solution_hydrogens geom
_atom_sites_solution_primary direct
_atom_sites_solution_secondary difmap
_audit_conform_dict_location ftp://ftp.iucr.org/pub/cif_core.dic
_audit_conform_dict_name cif_core.dic
_audit_conform_dict_version 2.3
_audit_creation_date 2010-10-14T16:46:11-00:00
_audit_creation_method 'WinGX routine CIF_UPDATE'
_cell_angle_alpha 90
_cell_angle_beta 110.973(17)
_cell_angle_gamma 90
_cell_formula_units_Z 4
_cell_length_a 12.443(2)
_cell_length_b 21.245(2)
_cell_length_c 23.112(6)
_cell_measurement_reflns_used 285
_cell_measurement_temperature 200(2)
_cell_measurement_theta_max 27
_cell_measurement_theta_min 3
_cell_measurement_wavelength 0.71073
_cell_volume 5704.9(19)
_computing_cell_refinement 'Dirax/lsq (Duisenberg & Schreurs, 1989-2000)'
_computing_data_collection 'Collect (Bruker AXS BV, 1997-2004)'
_computing_data_reduction 'EvalCCD (Duisenberg & Schreurs 1990-2000)'
_computing_molecular_graphics 'Ortep-3 for Windows (Farrugia, 1997)'
_computing_publication_material 'WinGX publication routines (Farrugia, 1999)'
_computing_structure_refinement 'SHELXL-97 (Sheldrick, 1997)'
_computing_structure_solution 'SHELXS-86 (Sheldrick, 1986)'
_diffrn_ambient_temperature 200(2)
_diffrn_detector 'CCD plate'
_diffrn_detector_area_resol_mean 9
_diffrn_measured_fraction_theta_full 0.998
_diffrn_measured_fraction_theta_max 0.998
_diffrn_measurement_device '95mm CCD camera on \k-goniostat'
_diffrn_measurement_device_type KappaCCD
_diffrn_measurement_method 'CCD rotation images, thick slices'
_diffrn_orient_matrix_type X=UH
_diffrn_orient_matrix_UB_11 0.01
_diffrn_orient_matrix_UB_12 0
_diffrn_orient_matrix_UB_13 0
_diffrn_orient_matrix_UB_21 0
_diffrn_orient_matrix_UB_22 0.01
_diffrn_orient_matrix_UB_23 0
_diffrn_orient_matrix_UB_31 0
_diffrn_orient_matrix_UB_32 0
_diffrn_orient_matrix_UB_33 0.01
_diffrn_radiation_monochromator graphite
_diffrn_radiation_probe x-ray
_diffrn_radiation_type MoK\a
_diffrn_radiation_wavelength 0.71073
_diffrn_reflns_av_R_equivalents 0.0332
_diffrn_reflns_av_unetI/netI 0.0483
_diffrn_reflns_limit_h_max 15
_diffrn_reflns_limit_h_min -16
_diffrn_reflns_limit_k_max 27
_diffrn_reflns_limit_k_min -27
_diffrn_reflns_limit_l_max 15
_diffrn_reflns_limit_l_min -30
_diffrn_reflns_number 121012
_diffrn_reflns_reduction_process
;
 Scaled and merged with SORTAV
 R.H. Blessing, (1987) Cryst. Rev. 1, 3-58
 R.H. Blessing, (1989) J. Appl. Cryst. 22, 396-397
;
_diffrn_reflns_theta_full 27.5
_diffrn_reflns_theta_max 27.5
_diffrn_reflns_theta_min 3
_diffrn_source 'Enraf Nonius FR590'
_exptl_absorpt_coefficient_mu 1.456
_exptl_absorpt_correction_T_max 0.673
_exptl_absorpt_correction_T_min 0.609
_exptl_absorpt_correction_type multi-scan
_exptl_absorpt_process_details
;
 R.H. Blessing, Acta Cryst. (1995), A51, 33-38
;
_exptl_crystal_colour orange
_exptl_crystal_density_diffrn 1.285
_exptl_crystal_description prism
_exptl_crystal_F_000 2324
_exptl_crystal_size_max 0.32
_exptl_crystal_size_mid 0.26
_exptl_crystal_size_min 0.16
_platon_squeeze_details
;
This complex crystallized with half a molecule of hexane. The disordered
molecule of solvent was found in the difference fourier map, but it
was not possible to get a chemical sensible model for it, so Squeeze 
procedure was used to remove its contribution to the structure factors.
;
_refine_diff_density_max 0.463
_refine_diff_density_min -0.46
_refine_diff_density_rms 0.069
_refine_ls_extinction_method none
_refine_ls_goodness_of_fit_ref 1.096
_refine_ls_hydrogen_treatment mixed
_refine_ls_matrix_type full
_refine_ls_number_parameters 619
_refine_ls_number_reflns 13088
_refine_ls_number_restraints 0
_refine_ls_restrained_S_all 1.096
_refine_ls_R_factor_all 0.0704
_refine_ls_R_factor_gt 0.0407
_refine_ls_shift/su_max 0.008
_refine_ls_shift/su_mean 0
_refine_ls_structure_factor_coef Fsqd
_refine_ls_weighting_details 'calc w=1/[\s^2^(Fo^2^)+(0.0581P)^2^+1.8170P] where P=(Fo^2^+2Fc^2^)/3'
_refine_ls_weighting_scheme calc
_refine_ls_wR_factor_gt 0.1055
_refine_ls_wR_factor_ref 0.1167
_reflns_number_gt 9286
_reflns_number_total 13088
_reflns_threshold_expression >2sigma(I)
_cod_data_source_file ic2008683_si_002_3.cif
_cod_data_source_block 11
_cod_original_cell_volume 5704.9(18)
_cod_original_formula_sum 'C57 H82 N4 O3 Ti3 Y1'
_cod_database_code 4325699

loop_
_space_group_symop_operation_xyz
'x, y, z'
'-x, y+1/2, -z+1/2'
'-x, -y, -z'
'x, -y-1/2, z-1/2'

loop_
_atom_site_label
_atom_site_type_symbol
_atom_site_fract_x
_atom_site_fract_y
_atom_site_fract_z
_atom_site_U_iso_or_equiv
_atom_site_adp_type
_atom_site_occupancy
_atom_site_symmetry_multiplicity
_atom_site_calc_flag
_atom_site_refinement_flags
Y1 Y 0.65111(2) 0.866204(11) 0.814960(10) 0.02773(8) Uani 1 1 d .
Ti1 Ti 0.82259(4) 0.74788(2) 0.79798(2) 0.02805(11) Uani 1 1 d .
Ti2 Ti 0.87515(4) 0.78680(2) 0.921686(19) 0.02606(11) Uani 1 1 d .
Ti3 Ti 0.67872(4) 0.71199(2) 0.86322(2) 0.02929(11) Uani 1 1 d .
O4 O 0.50988(16) 0.87585(10) 0.84436(9) 0.0435(5) Uani 1 1 d .
O5 O 0.57418(17) 0.87854(9) 0.71825(8) 0.0418(5) Uani 1 1 d .
O6 O 0.73865(16) 0.95258(8) 0.84182(9) 0.0396(4) Uani 1 1 d .
N1 N 0.83908(17) 0.70990(9) 0.87573(9) 0.0292(4) Uani 1 1 d .
N12 N 0.86360(19) 0.82605(11) 0.84319(10) 0.0274(5) Uani 1 1 d .
N13 N 0.65844(19) 0.74855(11) 0.78294(10) 0.0306(5) Uani 1 1 d .
N23 N 0.71442(18) 0.78913(11) 0.91221(10) 0.0299(5) Uani 1 1 d .
C11 C 0.8459(3) 0.77776(15) 0.70320(14) 0.0466(7) Uani 1 1 d .
C12 C 0.7860(3) 0.72057(17) 0.69342(13) 0.0494(8) Uani 1 1 d .
C13 C 0.8594(3) 0.67484(14) 0.73222(15) 0.0481(8) Uani 1 1 d .
C14 C 0.9649(2) 0.70457(14) 0.76594(13) 0.0420(7) Uani 1 1 d .
C15 C 0.9549(3) 0.76803(14) 0.74749(14) 0.0428(7) Uani 1 1 d .
C16 C 0.8018(4) 0.8385(2) 0.67064(18) 0.0774(12) Uani 1 1 d .
H16A H 0.82 0.8722 0.7003 0.116 Uiso 1 1 calc R
H16B H 0.7199 0.836 0.65 0.116 Uiso 1 1 calc R
H16C H 0.8373 0.8464 0.6407 0.116 Uiso 1 1 calc R
C17 C 0.6675(3) 0.7089(3) 0.64650(16) 0.0921(17) Uani 1 1 d .
H17A H 0.6244 0.7474 0.6386 0.138 Uiso 1 1 calc R
H17B H 0.6289 0.678 0.6623 0.138 Uiso 1 1 calc R
H17C H 0.6738 0.6939 0.6087 0.138 Uiso 1 1 calc R
C18 C 0.8334(4) 0.60653(18) 0.7355(2) 0.0834(13) Uani 1 1 d .
H18A H 0.8563 0.5836 0.706 0.125 Uiso 1 1 calc R
H18B H 0.7523 0.6011 0.7261 0.125 Uiso 1 1 calc R
H18C H 0.875 0.591 0.7765 0.125 Uiso 1 1 calc R
C19 C 1.0696(3) 0.6732(2) 0.81223(18) 0.0693(11) Uani 1 1 d .
H19A H 1.0459 0.6453 0.8381 0.104 Uiso 1 1 calc R
H19B H 1.1201 0.7048 0.8375 0.104 Uiso 1 1 calc R
H19C H 1.1093 0.6497 0.7905 0.104 Uiso 1 1 calc R
C20 C 1.0503(3) 0.81561(19) 0.76832(19) 0.0719(11) Uani 1 1 d .
H20A H 1.0893 0.8168 0.7392 0.108 Uiso 1 1 calc R
H20B H 1.1039 0.8041 0.8084 0.108 Uiso 1 1 calc R
H20C H 1.0188 0.8564 0.7706 0.108 Uiso 1 1 calc R
C21 C 1.0700(2) 0.79869(17) 0.98301(13) 0.0463(7) Uani 1 1 d .
C22 C 1.0222(2) 0.85852(14) 0.97782(12) 0.0408(7) Uani 1 1 d .
C23 C 0.9415(2) 0.85821(14) 1.00642(13) 0.0433(7) Uani 1 1 d .
C24 C 0.9390(3) 0.79747(18) 1.02949(12) 0.0522(9) Uani 1 1 d .
C25 C 1.0184(3) 0.75999(14) 1.01458(14) 0.0502(8) Uani 1 1 d .
C26 C 1.1648(3) 0.7784(3) 0.9609(2) 0.111(2) Uani 1 1 d .
H26A H 1.1627 0.8037 0.9261 0.166 Uiso 1 1 calc R
H26B H 1.1543 0.7349 0.9487 0.166 Uiso 1 1 calc R
H26C H 1.2379 0.7836 0.9938 0.166 Uiso 1 1 calc R
C27 C 1.0584(4) 0.9149(2) 0.95069(19) 0.0992(18) Uani 1 1 d .
H27A H 1.1147 0.9382 0.983 0.149 Uiso 1 1 calc R
H27B H 0.9927 0.9411 0.9307 0.149 Uiso 1 1 calc R
H27C H 1.0911 0.9015 0.9209 0.149 Uiso 1 1 calc R
C28 C 0.8755(4) 0.9148(2) 1.0144(2) 0.1038(19) Uani 1 1 d .
H28A H 0.9266 0.9427 1.0446 0.156 Uiso 1 1 calc R
H28B H 0.815 0.9015 1.0283 0.156 Uiso 1 1 calc R
H28C H 0.8429 0.9364 0.9755 0.156 Uiso 1 1 calc R
C29 C 0.8705(4) 0.7770(3) 1.06850(17) 0.121(2) Uani 1 1 d .
H29A H 0.9093 0.7903 1.1106 0.182 Uiso 1 1 calc R
H29B H 0.8633 0.732 1.0671 0.182 Uiso 1 1 calc R
H29C H 0.7953 0.7957 1.0526 0.182 Uiso 1 1 calc R
C30 C 1.0468(5) 0.69197(19) 1.0322(2) 0.125(2) Uani 1 1 d .
H30A H 1.0531 0.6695 0.9975 0.187 Uiso 1 1 calc R
H30B H 0.987 0.6736 1.0437 0.187 Uiso 1 1 calc R
H30C H 1.1186 0.6895 1.0664 0.187 Uiso 1 1 calc R
C31 C 0.5393(3) 0.63394(19) 0.81731(16) 0.0614(10) Uani 1 1 d .
C32 C 0.6248(3) 0.60752(14) 0.86817(14) 0.0448(7) Uani 1 1 d .
C33 C 0.6248(3) 0.63745(14) 0.92259(13) 0.0419(7) Uani 1 1 d .
C34 C 0.5351(3) 0.68337(15) 0.9032(2) 0.0630(11) Uani 1 1 d .
C35 C 0.4848(3) 0.6796(2) 0.8382(2) 0.0708(12) Uani 1 1 d .
C36 C 0.5061(5) 0.6127(3) 0.75161(18) 0.140(3) Uani 1 1 d .
H36A H 0.4653 0.5735 0.7463 0.21 Uiso 1 1 calc R
H36B H 0.5742 0.6071 0.7417 0.21 Uiso 1 1 calc R
H36C H 0.4576 0.6439 0.7246 0.21 Uiso 1 1 calc R
C37 C 0.7021(4) 0.55449(17) 0.8651(3) 0.0926(16) Uani 1 1 d .
H37A H 0.7011 0.5506 0.8236 0.139 Uiso 1 1 calc R
H37B H 0.6755 0.516 0.8772 0.139 Uiso 1 1 calc R
H37C H 0.7792 0.563 0.8927 0.139 Uiso 1 1 calc R
C38 C 0.6975(4) 0.6217(2) 0.98693(18) 0.0908(16) Uani 1 1 d .
H38A H 0.6567 0.5933 1.004 0.136 Uiso 1 1 calc R
H38B H 0.7159 0.6595 1.0113 0.136 Uiso 1 1 calc R
H38C H 0.7673 0.6021 0.9873 0.136 Uiso 1 1 calc R
C39 C 0.4976(6) 0.7233(2) 0.9464(4) 0.154(3) Uani 1 1 d .
H39A H 0.4688 0.7628 0.9269 0.23 Uiso 1 1 calc R
H39B H 0.562 0.7306 0.9839 0.23 Uiso 1 1 calc R
H39C H 0.438 0.7018 0.9559 0.23 Uiso 1 1 calc R
C40 C 0.3824(3) 0.7191(3) 0.7985(4) 0.162(4) Uani 1 1 d .
H40A H 0.4013 0.7397 0.7664 0.242 Uiso 1 1 calc R
H40B H 0.3648 0.7502 0.824 0.242 Uiso 1 1 calc R
H40C H 0.3169 0.6923 0.7802 0.242 Uiso 1 1 calc R
C41 C 0.4239(2) 0.90493(13) 0.85548(13) 0.0373(6) Uani 1 1 d .
C42 C 0.3242(2) 0.92230(13) 0.80511(14) 0.0412(7) Uani 1 1 d .
C43 C 0.2375(3) 0.95421(14) 0.81686(16) 0.0465(7) Uani 1 1 d .
H43 H 0.1717 0.9657 0.7838 0.056 Uiso 1 1 calc R
C44 C 0.2460(3) 0.96947(15) 0.87600(18) 0.0542(8) Uani 1 1 d .
H44 H 0.1873 0.9917 0.8829 0.065 Uiso 1 1 calc R
C45 C 0.3430(3) 0.95141(15) 0.92534(16) 0.0523(8) Uani 1 1 d .
H45 H 0.3486 0.9615 0.9655 0.063 Uiso 1 1 calc R
C46 C 0.4318(2) 0.91866(14) 0.91621(14) 0.0429(7) Uani 1 1 d .
C47 C 0.3142(3) 0.90629(18) 0.74067(15) 0.0574(9) Uani 1 1 d .
H47A H 0.2427 0.9222 0.7121 0.086 Uiso 1 1 calc R
H47B H 0.3165 0.8614 0.7365 0.086 Uiso 1 1 calc R
H47C H 0.377 0.9249 0.7319 0.086 Uiso 1 1 calc R
C48 C 0.5356(3) 0.89932(18) 0.97009(15) 0.0580(9) Uani 1 1 d .
H48A H 0.5385 0.9228 1.0061 0.087 Uiso 1 1 calc R
H48B H 0.6036 0.9076 0.9609 0.087 Uiso 1 1 calc R
H48C H 0.5312 0.8552 0.9778 0.087 Uiso 1 1 calc R
C51 C 0.5183(2) 0.89359(14) 0.65881(12) 0.0362(6) Uani 1 1 d .
C52 C 0.5443(2) 0.95056(14) 0.63486(13) 0.0400(6) Uani 1 1 d .
C53 C 0.4881(3) 0.96516(17) 0.57315(14) 0.0505(8) Uani 1 1 d .
H53 H 0.5062 1.0023 0.5574 0.061 Uiso 1 1 calc R
C54 C 0.4060(3) 0.9260(2) 0.53456(15) 0.0629(10) Uani 1 1 d .
H54 H 0.3694 0.9363 0.493 0.076 Uiso 1 1 calc R
C55 C 0.3781(3) 0.87106(18) 0.55788(14) 0.0572(9) Uani 1 1 d .
H55 H 0.3213 0.845 0.5318 0.069 Uiso 1 1 calc R
C56 C 0.4332(2) 0.85395(15) 0.61972(13) 0.0439(7) Uani 1 1 d .
C57 C 0.6325(3) 0.99476(15) 0.67570(15) 0.0550(8) Uani 1 1 d .
H57A H 0.7081 0.9789 0.6821 0.082 Uiso 1 1 calc R
H57B H 0.6225 0.9984 0.7149 0.082 Uiso 1 1 calc R
H57C H 0.6234 1.0354 0.6563 0.082 Uiso 1 1 calc R
C58 C 0.3994(3) 0.79398(17) 0.64369(16) 0.0586(9) Uani 1 1 d .
H58A H 0.4462 0.7599 0.6388 0.088 Uiso 1 1 calc R
H58B H 0.3199 0.785 0.6207 0.088 Uiso 1 1 calc R
H58C H 0.4106 0.7989 0.6868 0.088 Uiso 1 1 calc R
C61 C 0.7709(2) 1.01262(12) 0.84701(11) 0.0355(6) Uani 1 1 d .
C62 C 0.7189(3) 1.05639(14) 0.87401(12) 0.0453(7) Uani 1 1 d .
C63 C 0.7536(3) 1.11903(16) 0.87921(15) 0.0611(10) Uani 1 1 d .
H63 H 0.7202 1.1478 0.898 0.073 Uiso 1 1 calc R
C64 C 0.8363(3) 1.13909(17) 0.85704(17) 0.0667(11) Uani 1 1 d .
H64 H 0.8577 1.1813 0.8601 0.08 Uiso 1 1 calc R
C65 C 0.8871(3) 1.09662(17) 0.83041(16) 0.0589(9) Uani 1 1 d .
H65 H 0.9433 1.1104 0.8156 0.071 Uiso 1 1 calc R
C66 C 0.8567(2) 1.03322(14) 0.82489(13) 0.0433(7) Uani 1 1 d .
C67 C 0.6251(3) 1.03487(17) 0.89577(17) 0.0651(10) Uani 1 1 d .
H67A H 0.5957 1.0703 0.9113 0.098 Uiso 1 1 calc R
H67B H 0.6554 1.0043 0.9282 0.098 Uiso 1 1 calc R
H67C H 0.5642 1.0162 0.8618 0.098 Uiso 1 1 calc R
C68 C 0.9125(3) 0.98777(17) 0.79489(15) 0.0542(8) Uani 1 1 d .
H68A H 0.973 0.9657 0.8263 0.081 Uiso 1 1 calc R
H68B H 0.9441 1.0103 0.7687 0.081 Uiso 1 1 calc R
H68C H 0.8562 0.9582 0.7705 0.081 Uiso 1 1 calc R
H13 H 0.610(3) 0.7418(16) 0.7512(16) 0.051(10) Uiso 1 1 d .
H23 H 0.687(2) 0.8022(13) 0.9359(13) 0.032(8) Uiso 1 1 d .
H12 H 0.894(3) 0.8502(15) 0.8382(15) 0.035(10) Uiso 1 1 d .

loop_
_atom_site_aniso_label
_atom_site_aniso_U_11
_atom_site_aniso_U_22
_atom_site_aniso_U_33
_atom_site_aniso_U_23
_atom_site_aniso_U_13
_atom_site_aniso_U_12
Y1 0.02820(13) 0.03197(14) 0.02425(13) 0.00225(10) 0.01090(10) 0.00386(10)
Ti1 0.0299(2) 0.0297(2) 0.0268(2) -0.00407(18) 0.01285(18) -0.00056(18)
Ti2 0.0244(2) 0.0304(2) 0.0222(2) 0.00019(18) 0.00697(17) -0.00098(17)
Ti3 0.0272(2) 0.0328(2) 0.0267(2) 0.00270(19) 0.00819(18) -0.00524(18)
O4 0.0342(10) 0.0579(13) 0.0440(11) 0.0013(9) 0.0207(9) 0.0094(9)
O5 0.0440(11) 0.0516(12) 0.0273(10) 0.0071(8) 0.0096(8) 0.0087(9)
O6 0.0475(11) 0.0310(10) 0.0424(11) 0.0008(8) 0.0186(9) -0.0006(8)
N1 0.0269(10) 0.0274(11) 0.0315(11) 0.0013(9) 0.0083(9) 0.0023(8)
N12 0.0284(11) 0.0298(12) 0.0263(11) -0.0006(9) 0.0126(9) -0.0033(10)
N13 0.0307(11) 0.0357(12) 0.0233(11) -0.0034(9) 0.0072(9) -0.0052(9)
N23 0.0291(11) 0.0401(13) 0.0224(10) 0.0002(9) 0.0114(9) 0.0009(9)
C11 0.063(2) 0.0535(19) 0.0351(15) -0.0016(14) 0.0318(15) 0.0096(15)
C12 0.0444(16) 0.076(2) 0.0335(15) -0.0178(15) 0.0214(13) -0.0009(16)
C13 0.0587(19) 0.0417(17) 0.059(2) -0.0199(15) 0.0394(16) -0.0090(15)
C14 0.0416(15) 0.0491(17) 0.0430(16) -0.0091(14) 0.0243(13) 0.0045(13)
C15 0.0520(17) 0.0448(17) 0.0467(17) -0.0114(13) 0.0359(15) -0.0053(14)
C16 0.116(3) 0.083(3) 0.054(2) 0.024(2) 0.055(2) 0.042(3)
C17 0.055(2) 0.182(5) 0.041(2) -0.037(3) 0.0185(17) -0.016(3)
C18 0.109(3) 0.049(2) 0.121(4) -0.030(2) 0.076(3) -0.019(2)
C19 0.053(2) 0.089(3) 0.069(2) 0.000(2) 0.0255(18) 0.027(2)
C20 0.082(3) 0.071(2) 0.090(3) -0.027(2) 0.063(2) -0.030(2)
C21 0.0265(13) 0.073(2) 0.0325(15) -0.0110(15) 0.0018(11) 0.0014(14)
C22 0.0363(15) 0.0486(17) 0.0272(14) 0.0039(12) -0.0012(11) -0.0162(13)
C23 0.0364(15) 0.0483(18) 0.0355(15) -0.0166(13) 0.0009(12) 0.0004(13)
C24 0.0467(17) 0.086(3) 0.0207(13) -0.0062(15) 0.0086(12) -0.0303(17)
C25 0.0542(19) 0.0379(16) 0.0340(16) 0.0019(13) -0.0141(14) -0.0005(14)
C26 0.0350(19) 0.215(6) 0.072(3) -0.055(3) 0.0070(19) 0.020(3)
C27 0.097(3) 0.102(3) 0.061(2) 0.031(2) -0.018(2) -0.070(3)
C28 0.071(3) 0.100(3) 0.103(4) -0.071(3) -0.014(2) 0.027(2)
C29 0.102(3) 0.233(7) 0.037(2) -0.023(3) 0.035(2) -0.100(4)
C30 0.133(4) 0.043(2) 0.110(4) 0.019(2) -0.064(3) 0.001(2)
C31 0.056(2) 0.074(2) 0.0438(19) 0.0048(17) 0.0054(16) -0.040(2)
C32 0.0510(17) 0.0367(16) 0.0484(18) -0.0038(13) 0.0199(14) -0.0172(13)
C33 0.0506(17) 0.0415(16) 0.0327(15) 0.0038(12) 0.0139(13) -0.0200(14)
C34 0.074(2) 0.0397(18) 0.107(3) -0.0050(18) 0.071(2) -0.0158(17)
C35 0.0329(17) 0.087(3) 0.082(3) 0.043(2) 0.0070(17) -0.0174(18)
C36 0.169(5) 0.188(6) 0.038(2) -0.011(3) 0.006(3) -0.147(5)
C37 0.114(4) 0.038(2) 0.163(5) -0.019(2) 0.095(4) -0.018(2)
C38 0.107(3) 0.090(3) 0.048(2) 0.024(2) -0.005(2) -0.052(3)
C39 0.219(7) 0.071(3) 0.285(9) -0.042(4) 0.229(7) -0.044(4)
C40 0.031(2) 0.161(6) 0.271(8) 0.142(6) 0.027(3) 0.006(3)
C41 0.0350(14) 0.0363(15) 0.0488(16) 0.0032(13) 0.0252(13) 0.0024(12)
C42 0.0376(15) 0.0377(15) 0.0531(18) 0.0063(13) 0.0219(13) 0.0033(12)
C43 0.0397(16) 0.0386(16) 0.067(2) 0.0087(15) 0.0259(15) 0.0068(13)
C44 0.0494(18) 0.0435(18) 0.085(3) 0.0024(17) 0.0427(19) 0.0069(14)
C45 0.066(2) 0.0499(19) 0.059(2) -0.0064(15) 0.0439(18) -0.0003(16)
C46 0.0457(16) 0.0414(16) 0.0487(17) -0.0009(13) 0.0256(14) -0.0020(13)
C47 0.0488(18) 0.073(2) 0.0481(19) 0.0117(17) 0.0144(15) 0.0174(17)
C48 0.065(2) 0.066(2) 0.0463(19) -0.0062(17) 0.0240(16) 0.0032(18)
C51 0.0342(14) 0.0492(16) 0.0254(13) 0.0029(12) 0.0106(11) 0.0120(12)
C52 0.0382(15) 0.0489(17) 0.0330(14) 0.0032(13) 0.0130(12) 0.0108(13)
C53 0.0510(18) 0.065(2) 0.0356(16) 0.0152(15) 0.0159(14) 0.0097(16)
C54 0.057(2) 0.095(3) 0.0315(16) 0.0145(18) 0.0089(15) 0.004(2)
C55 0.0472(18) 0.085(3) 0.0324(16) -0.0006(17) 0.0052(14) -0.0065(17)
C56 0.0388(15) 0.0582(19) 0.0346(15) 0.0030(14) 0.0131(12) 0.0049(14)
C57 0.062(2) 0.0453(18) 0.0500(19) 0.0083(15) 0.0114(16) 0.0083(15)
C58 0.0498(19) 0.067(2) 0.052(2) 0.0053(17) 0.0099(15) -0.0059(17)
C61 0.0423(15) 0.0326(14) 0.0218(12) 0.0016(11) -0.0008(11) -0.0015(12)
C62 0.0606(18) 0.0414(17) 0.0227(13) 0.0016(12) 0.0011(13) 0.0083(14)
C63 0.076(2) 0.0430(18) 0.0357(17) -0.0085(14) -0.0141(17) 0.0087(17)
C64 0.069(2) 0.0412(19) 0.055(2) 0.0050(16) -0.0202(19) -0.0140(18)
C65 0.0491(18) 0.052(2) 0.053(2) 0.0154(17) -0.0092(15) -0.0186(16)
C66 0.0383(15) 0.0466(17) 0.0318(15) 0.0081(13) -0.0036(12) -0.0059(13)
C67 0.092(3) 0.059(2) 0.056(2) 0.0075(17) 0.039(2) 0.023(2)
C68 0.0438(17) 0.071(2) 0.0487(18) 0.0127(17) 0.0179(14) -0.0024(16)

loop_
_atom_type_symbol
_atom_type_description
_atom_type_scat_dispersion_real
_atom_type_scat_dispersion_imag
_atom_type_scat_source
C C 0.0033 0.0016 'International Tables Vol C Tables 4.2.6.8 and 6.1.1.4'
H H 0 0 'International Tables Vol C Tables 4.2.6.8 and 6.1.1.4'
N N 0.0061 0.0033 'International Tables Vol C Tables 4.2.6.8 and 6.1.1.4'
O O 0.0106 0.006 'International Tables Vol C Tables 4.2.6.8 and 6.1.1.4'
Ti Ti 0.2776 0.4457 'International Tables Vol C Tables 4.2.6.8 and 6.1.1.4'
Y Y -2.7962 3.5667 'International Tables Vol C Tables 4.2.6.8 and 6.1.1.4'

loop_
_exptl_crystal_face_index_h
_exptl_crystal_face_index_k
_exptl_crystal_face_index_l
_exptl_crystal_face_perp_dist
1 0 0 0.278
0 1 0 0.219
-1 0 0 0.22
0 -1 0 0.298
-1 5 6 0.155
0 -13 12 0.224
1 -5 -6 0.228
0 1 -1 0.226

loop_
_geom_angle_atom_site_label_1
_geom_angle_atom_site_label_2
_geom_angle_atom_site_label_3
_geom_angle
O4 Y1 O5 102.41(8)
O4 Y1 O6 102.87(8)
O5 Y1 O6 101.20(8)
O4 Y1 N13 107.54(8)
O5 Y1 N13 82.39(7)
O6 Y1 N13 147.86(7)
O4 Y1 N12 146.28(7)
O5 Y1 N12 109.76(7)
O6 Y1 N12 80.90(7)
N13 Y1 N12 68.07(7)
O4 Y1 N23 79.43(7)
O5 Y1 N23 148.88(8)
O6 Y1 N23 108.71(7)
N13 Y1 N23 67.77(7)
N12 Y1 N23 67.87(7)
O4 Y1 Ti1 137.45(6)
O5 Y1 Ti1 92.01(6)
O6 Y1 Ti1 113.36(5)
N13 Y1 Ti1 34.60(5)
N12 Y1 Ti1 34.31(5)
N23 Y1 Ti1 68.62(5)
O4 Y1 Ti2 111.86(6)
O5 Y1 Ti2 140.04(5)
O6 Y1 Ti2 90.86(5)
N13 Y1 Ti2 68.43(5)
N12 Y1 Ti2 34.51(5)
N23 Y1 Ti2 34.11(5)
Ti1 Y1 Ti2 48.665(16)
O4 Y1 Ti3 89.20(6)
O5 Y1 Ti3 114.64(6)
O6 Y1 Ti3 138.76(5)
N13 Y1 Ti3 34.14(5)
N12 Y1 Ti3 68.62(5)
N23 Y1 Ti3 34.41(5)
Ti1 Y1 Ti3 48.763(13)
Ti2 Y1 Ti3 48.498(11)
N1 Ti1 N12 86.32(9)
N1 Ti1 N13 85.63(9)
N12 Ti1 N13 98.49(9)
N1 Ti1 C13 110.60(11)
N12 Ti1 C13 148.26(10)
N13 Ti1 C13 109.10(11)
N1 Ti1 C14 107.02(10)
N12 Ti1 C14 115.24(10)
N13 Ti1 C14 144.26(10)
C13 Ti1 C14 35.24(10)
N1 Ti1 C12 140.62(11)
N12 Ti1 C12 132.90(12)
N13 Ti1 C12 90.77(10)
C13 Ti1 C12 35.01(12)
C14 Ti1 C12 58.04(11)
N1 Ti1 C15 132.69(10)
N12 Ti1 C15 90.89(10)
N13 Ti1 C15 141.23(11)
C13 Ti1 C15 57.75(10)
C14 Ti1 C15 34.72(10)
C12 Ti1 C15 57.02(11)
N1 Ti1 C11 164.45(10)
N12 Ti1 C11 99.90(11)
N13 Ti1 C11 107.30(11)
C13 Ti1 C11 57.56(11)
C14 Ti1 C11 57.43(11)
C12 Ti1 C11 34.20(11)
C15 Ti1 C11 33.94(11)
N1 Ti1 Ti2 42.52(6)
N12 Ti1 Ti2 43.82(7)
N13 Ti1 Ti2 91.53(7)
C13 Ti1 Ti2 145.97(9)
C14 Ti1 Ti2 120.63(8)
C12 Ti1 Ti2 176.31(9)
C15 Ti1 Ti2 119.73(8)
C11 Ti1 Ti2 142.15(8)
N1 Ti1 Ti3 42.32(6)
N12 Ti1 Ti3 92.21(7)
N13 Ti1 Ti3 43.33(7)
C13 Ti1 Ti3 118.56(8)
C14 Ti1 Ti3 139.33(8)
C12 Ti1 Ti3 123.48(8)
C15 Ti1 Ti3 173.83(8)
C11 Ti1 Ti3 150.00(8)
Ti2 Ti1 Ti3 59.97(2)
N1 Ti1 Y1 93.67(6)
N12 Ti1 Y1 50.11(7)
N13 Ti1 Y1 49.83(7)
C13 Ti1 Y1 147.51(9)
C14 Ti1 Y1 154.49(8)
C12 Ti1 Y1 113.51(8)
C15 Ti1 Y1 119.77(8)
C11 Ti1 Y1 101.26(7)
Ti2 Ti1 Y1 66.084(18)
Ti3 Ti1 Y1 66.149(16)
N1 Ti2 N23 86.06(9)
N1 Ti2 N12 85.65(9)
N23 Ti2 N12 98.89(9)
N1 Ti2 C25 104.73(10)
N23 Ti2 C25 122.18(12)
N12 Ti2 C25 137.85(12)
N1 Ti2 C24 126.65(11)
N23 Ti2 C24 93.52(10)
N12 Ti2 C24 146.23(11)
C25 Ti2 C24 35.09(12)
N1 Ti2 C21 114.48(10)
N23 Ti2 C21 150.50(10)
N12 Ti2 C21 103.40(11)
C25 Ti2 C21 34.93(12)
C24 Ti2 C21 57.45(10)
N1 Ti2 C22 146.33(10)
N23 Ti2 C22 127.47(10)
N12 Ti2 C22 91.12(10)
C25 Ti2 C22 57.70(10)
C24 Ti2 C22 56.99(10)
C21 Ti2 C22 34.24(11)
N1 Ti2 C23 160.93(10)
N23 Ti2 C23 96.71(10)
N12 Ti2 C23 112.37(11)
C25 Ti2 C23 57.93(11)
C24 Ti2 C23 34.52(12)
C21 Ti2 C23 56.94(10)
C22 Ti2 C23 33.89(10)
N1 Ti2 Ti1 42.52(6)
N23 Ti2 Ti1 92.15(7)
N12 Ti2 Ti1 43.15(7)
C25 Ti2 Ti1 133.61(9)
C24 Ti2 Ti1 167.31(10)
C21 Ti2 Ti1 117.34(7)
C22 Ti2 Ti1 126.53(7)
C23 Ti2 Ti1 155.24(8)
N1 Ti2 Ti3 42.44(6)
N23 Ti2 Ti3 43.65(7)
N12 Ti2 Ti3 91.86(7)
C25 Ti2 Ti3 123.52(8)
C24 Ti2 Ti3 118.05(7)
C21 Ti2 Ti3 151.85(9)
C22 Ti2 Ti3 171.04(8)
C23 Ti2 Ti3 137.66(8)
Ti1 Ti2 Ti3 60.16(2)
N1 Ti2 Y1 92.98(6)
N23 Ti2 Y1 50.56(6)
N12 Ti2 Y1 49.63(6)
C25 Ti2 Y1 160.75(9)
C24 Ti2 Y1 126.63(10)
C21 Ti2 Y1 141.28(9)
C22 Ti2 Y1 110.22(7)
C23 Ti2 Y1 103.38(7)
Ti1 Ti2 Y1 65.25(2)
Ti3 Ti2 Y1 65.867(19)
N1 Ti3 N13 85.72(9)
N1 Ti3 N23 85.59(9)
N13 Ti3 N23 98.23(9)
N1 Ti3 C32 105.87(10)
N13 Ti3 C32 119.06(10)
N23 Ti3 C32 141.30(10)
N1 Ti3 C33 113.42(10)
N13 Ti3 C33 149.57(10)
N23 Ti3 C33 106.33(10)
C32 Ti3 C33 35.06(10)
N1 Ti3 C31 127.68(13)
N13 Ti3 C31 91.61(11)
N23 Ti3 C31 146.06(13)
C32 Ti3 C31 34.46(12)
C33 Ti3 C31 58.02(11)
N1 Ti3 C34 145.93(13)
N13 Ti3 C34 128.14(13)
N23 Ti3 C34 92.07(11)
C32 Ti3 C34 57.71(11)
C33 Ti3 C34 35.30(12)
C31 Ti3 C34 57.23(13)
N1 Ti3 C35 161.01(14)
N13 Ti3 C35 96.33(12)
N23 Ti3 C35 112.65(15)
C32 Ti3 C35 56.72(13)
C33 Ti3 C35 57.86(11)
C31 Ti3 C35 33.61(15)
C34 Ti3 C35 34.54(14)
N1 Ti3 Ti2 42.46(6)
N13 Ti3 Ti2 91.50(7)
N23 Ti3 Ti2 43.16(6)
C32 Ti3 Ti2 136.66(8)
C33 Ti3 Ti2 118.71(7)
C31 Ti3 Ti2 169.30(11)
C34 Ti3 Ti2 127.13(10)
C35 Ti3 Ti2 155.61(14)
N1 Ti3 Ti1 42.35(6)
N13 Ti3 Ti1 43.39(7)
N23 Ti3 Ti1 91.54(7)
C32 Ti3 Ti1 122.06(8)
C33 Ti3 Ti1 149.60(8)
C31 Ti3 Ti1 116.97(10)
C34 Ti3 Ti1 171.30(11)
C35 Ti3 Ti1 136.99(11)
Ti2 Ti3 Ti1 59.88(2)
N1 Ti3 Y1 92.80(6)
N13 Ti3 Y1 49.12(7)
N23 Ti3 Y1 50.45(6)
C32 Ti3 Y1 157.70(8)
C33 Ti3 Y1 144.79(8)
C31 Ti3 Y1 123.49(10)
C34 Ti3 Y1 111.70(9)
C35 Ti3 Y1 102.84(10)
Ti2 Ti3 Y1 65.635(17)
Ti1 Ti3 Y1 65.088(14)
C41 O4 Y1 157.34(18)
C51 O5 Y1 171.85(18)
C61 O6 Y1 165.44(17)
Ti3 N1 Ti1 95.34(9)
Ti3 N1 Ti2 95.10(9)
Ti1 N1 Ti2 94.95(9)
Ti1 N12 Ti2 93.03(11)
Ti1 N12 Y1 95.58(9)
Ti2 N12 Y1 95.86(9)
Ti1 N12 H12 128(3)
Ti2 N12 H12 129(3)
Y1 N12 H12 107(3)
Ti3 N13 Ti1 93.28(10)
Ti3 N13 Y1 96.75(9)
Ti1 N13 Y1 95.57(9)
Ti3 N13 H13 128(3)
Ti1 N13 H13 125(2)
Y1 N13 H13 110(3)
Ti2 N23 Ti3 93.19(10)
Ti2 N23 Y1 95.33(8)
Ti3 N23 Y1 95.14(8)
Ti2 N23 H23 128(2)
Ti3 N23 H23 129(2)
Y1 N23 H23 107(2)
C15 C11 C12 108.2(3)
C15 C11 C16 125.7(3)
C12 C11 C16 126.1(3)
C15 C11 Ti1 72.15(16)
C12 C11 Ti1 71.73(17)
C16 C11 Ti1 123.1(2)
C11 C12 C13 108.0(3)
C11 C12 C17 125.9(4)
C13 C12 C17 126.0(4)
C11 C12 Ti1 74.07(16)
C13 C12 Ti1 71.09(16)
C17 C12 Ti1 123.8(2)
C12 C13 C14 107.7(3)
C12 C13 C18 126.7(3)
C14 C13 C18 125.5(3)
C12 C13 Ti1 73.90(16)
C14 C13 Ti1 72.73(15)
C18 C13 Ti1 121.2(2)
C15 C14 C13 107.3(3)
C15 C14 C19 126.6(3)
C13 C14 C19 126.0(3)
C15 C14 Ti1 74.01(15)
C13 C14 Ti1 72.03(15)
C19 C14 Ti1 120.5(2)
C11 C15 C14 108.8(3)
C11 C15 C20 125.9(3)
C14 C15 C20 125.1(3)
C11 C15 Ti1 73.91(16)
C14 C15 Ti1 71.27(15)
C20 C15 Ti1 124.9(2)
C11 C16 H16A 109.5
C11 C16 H16B 109.5
H16A C16 H16B 109.5
C11 C16 H16C 109.5
H16A C16 H16C 109.5
H16B C16 H16C 109.5
C12 C17 H17A 109.5
C12 C17 H17B 109.5
H17A C17 H17B 109.5
C12 C17 H17C 109.5
H17A C17 H17C 109.5
H17B C17 H17C 109.5
C13 C18 H18A 109.5
C13 C18 H18B 109.5
H18A C18 H18B 109.5
C13 C18 H18C 109.5
H18A C18 H18C 109.5
H18B C18 H18C 109.5
C14 C19 H19A 109.5
C14 C19 H19B 109.5
H19A C19 H19B 109.5
C14 C19 H19C 109.5
H19A C19 H19C 109.5
H19B C19 H19C 109.5
C15 C20 H20A 109.5
C15 C20 H20B 109.5
H20A C20 H20B 109.5
C15 C20 H20C 109.5
H20A C20 H20C 109.5
H20B C20 H20C 109.5
C22 C21 C25 108.7(3)
C22 C21 C26 126.5(4)
C25 C21 C26 124.8(4)
C22 C21 Ti2 74.23(15)
C25 C21 Ti2 71.53(16)
C26 C21 Ti2 122.0(2)
C23 C22 C21 108.4(3)
C23 C22 C27 125.7(4)
C21 C22 C27 125.8(4)
C23 C22 Ti2 73.12(16)
C21 C22 Ti2 71.53(16)
C27 C22 Ti2 125.0(2)
C22 C23 C24 107.7(3)
C22 C23 C28 125.1(4)
C24 C23 C28 127.1(4)
C22 C23 Ti2 72.99(16)
C24 C23 Ti2 71.19(16)
C28 C23 Ti2 124.6(2)
C23 C24 C25 108.4(3)
C23 C24 C29 125.9(4)
C25 C24 C29 125.5(4)
C23 C24 Ti2 74.28(16)
C25 C24 Ti2 71.59(16)
C29 C24 Ti2 124.0(2)
C21 C25 C24 106.8(3)
C21 C25 C30 126.6(4)
C24 C25 C30 126.5(4)
C21 C25 Ti2 73.54(16)
C24 C25 Ti2 73.32(16)
C30 C25 Ti2 120.9(2)
C21 C26 H26A 109.5
C21 C26 H26B 109.5
H26A C26 H26B 109.5
C21 C26 H26C 109.5
H26A C26 H26C 109.5
H26B C26 H26C 109.5
C22 C27 H27A 109.5
C22 C27 H27B 109.5
H27A C27 H27B 109.5
C22 C27 H27C 109.5
H27A C27 H27C 109.5
H27B C27 H27C 109.5
C23 C28 H28A 109.5
C23 C28 H28B 109.5
H28A C28 H28B 109.5
C23 C28 H28C 109.5
H28A C28 H28C 109.5
H28B C28 H28C 109.5
C24 C29 H29A 109.5
C24 C29 H29B 109.5
H29A C29 H29B 109.5
C24 C29 H29C 109.5
H29A C29 H29C 109.5
H29B C29 H29C 109.5
C25 C30 H30A 109.5
C25 C30 H30B 109.5
H30A C30 H30B 109.5
C25 C30 H30C 109.5
H30A C30 H30C 109.5
H30B C30 H30C 109.5
C35 C31 C32 108.3(3)
C35 C31 C36 125.6(4)
C32 C31 C36 126.0(5)
C35 C31 Ti3 73.7(2)
C32 C31 Ti3 71.75(17)
C36 C31 Ti3 124.1(2)
C31 C32 C33 109.2(3)
C31 C32 C37 125.0(4)
C33 C32 C37 125.8(3)
C31 C32 Ti3 73.79(18)
C33 C32 Ti3 72.92(16)
C37 C32 Ti3 120.8(2)
C32 C33 C34 106.1(3)
C32 C33 C38 127.0(4)
C34 C33 C38 126.8(4)
C32 C33 Ti3 72.02(16)
C34 C33 Ti3 73.15(16)
C38 C33 Ti3 122.8(2)
C35 C34 C33 107.2(3)
C35 C34 C39 127.9(5)
C33 C34 C39 124.7(5)
C35 C34 Ti3 73.01(18)
C33 C34 Ti3 71.55(16)
C39 C34 Ti3 124.8(3)
C31 C35 C34 109.2(3)
C31 C35 C40 126.2(5)
C34 C35 C40 124.6(5)
C31 C35 Ti3 72.64(19)
C34 C35 Ti3 72.45(18)
C40 C35 Ti3 123.0(3)
C31 C36 H36A 109.5
C31 C36 H36B 109.5
H36A C36 H36B 109.5
C31 C36 H36C 109.5
H36A C36 H36C 109.5
H36B C36 H36C 109.5
C32 C37 H37A 109.5
C32 C37 H37B 109.5
H37A C37 H37B 109.5
C32 C37 H37C 109.5
H37A C37 H37C 109.5
H37B C37 H37C 109.5
C33 C38 H38A 109.5
C33 C38 H38B 109.5
H38A C38 H38B 109.5
C33 C38 H38C 109.5
H38A C38 H38C 109.5
H38B C38 H38C 109.5
C34 C39 H39A 109.5
C34 C39 H39B 109.5
H39A C39 H39B 109.5
C34 C39 H39C 109.5
H39A C39 H39C 109.5
H39B C39 H39C 109.5
C35 C40 H40A 109.5
C35 C40 H40B 109.5
H40A C40 H40B 109.5
C35 C40 H40C 109.5
H40A C40 H40C 109.5
H40B C40 H40C 109.5
O4 C41 C46 121.0(3)
O4 C41 C42 119.3(3)
C46 C41 C42 119.7(2)
C43 C42 C41 118.9(3)
C43 C42 C47 121.2(3)
C41 C42 C47 119.9(3)
C44 C43 C42 121.7(3)
C44 C43 H43 119.2
C42 C43 H43 119.2
C43 C44 C45 119.3(3)
C43 C44 H44 120.4
C45 C44 H44 120.4
C46 C45 C44 121.4(3)
C46 C45 H45 119.3
C44 C45 H45 119.3
C45 C46 C41 118.9(3)
C45 C46 C48 120.6(3)
C41 C46 C48 120.4(3)
C42 C47 H47A 109.5
C42 C47 H47B 109.5
H47A C47 H47B 109.5
C42 C47 H47C 109.5
H47A C47 H47C 109.5
H47B C47 H47C 109.5
C46 C48 H48A 109.5
C46 C48 H48B 109.5
H48A C48 H48B 109.5
C46 C48 H48C 109.5
H48A C48 H48C 109.5
H48B C48 H48C 109.5
O5 C51 C56 120.9(3)
O5 C51 C52 119.9(3)
C56 C51 C52 119.2(2)
C53 C52 C51 119.6(3)
C53 C52 C57 119.8(3)
C51 C52 C57 120.6(3)
C54 C53 C52 121.3(3)
C54 C53 H53 119.3
C52 C53 H53 119.3
C53 C54 C55 119.5(3)
C53 C54 H54 120.3
C55 C54 H54 120.3
C54 C55 C56 121.3(3)
C54 C55 H55 119.3
C56 C55 H55 119.3
C55 C56 C51 119.1(3)
C55 C56 C58 119.8(3)
C51 C56 C58 121.1(3)
C52 C57 H57A 109.5
C52 C57 H57B 109.5
H57A C57 H57B 109.5
C52 C57 H57C 109.5
H57A C57 H57C 109.5
H57B C57 H57C 109.5
C56 C58 H58A 109.5
C56 C58 H58B 109.5
H58A C58 H58B 109.5
C56 C58 H58C 109.5
H58A C58 H58C 109.5
H58B C58 H58C 109.5
O6 C61 C62 120.3(3)
O6 C61 C66 120.6(3)
C62 C61 C66 119.1(3)
C63 C62 C61 119.7(3)
C63 C62 C67 121.2(3)
C61 C62 C67 119.1(3)
C64 C63 C62 121.1(3)
C64 C63 H63 119.5
C62 C63 H63 119.5
C65 C64 C63 119.5(3)
C65 C64 H64 120.3
C63 C64 H64 120.3
C64 C65 C66 121.7(3)
C64 C65 H65 119.1
C66 C65 H65 119.1
C65 C66 C61 118.9(3)
C65 C66 C68 120.7(3)
C61 C66 C68 120.4(3)
C62 C67 H67A 109.5
C62 C67 H67B 109.5
H67A C67 H67B 109.5
C62 C67 H67C 109.5
H67A C67 H67C 109.5
H67B C67 H67C 109.5
C66 C68 H68A 109.5
C66 C68 H68B 109.5
H68A C68 H68B 109.5
C66 C68 H68C 109.5
H68A C68 H68C 109.5
H68B C68 H68C 109.5

loop_
_geom_bond_atom_site_label_1
_geom_bond_atom_site_label_2
_geom_bond_distance
Y1 O4 2.1086(18)
Y1 O5 2.1093(19)
Y1 O6 2.1108(19)
Y1 N13 2.618(2)
Y1 N12 2.629(2)
Y1 N23 2.662(2)
Y1 Ti1 3.4096(6)
Y1 Ti2 3.4320(8)
Y1 Ti3 3.4383(6)
Ti1 N1 1.913(2)
Ti1 N12 1.931(2)
Ti1 N13 1.945(2)
Ti1 C13 2.329(3)
Ti1 C14 2.338(3)
Ti1 C12 2.366(3)
Ti1 C15 2.373(3)
Ti1 C11 2.396(3)
Ti1 Ti2 2.8190(9)
Ti1 Ti3 2.8270(8)
Ti2 N1 1.912(2)
Ti2 N23 1.933(2)
Ti2 N12 1.955(2)
Ti2 C25 2.317(3)
Ti2 C24 2.340(3)
Ti2 C21 2.343(3)
Ti2 C22 2.378(3)
Ti2 C23 2.379(3)
Ti2 Ti3 2.8217(7)
Ti3 N1 1.912(2)
Ti3 N13 1.943(2)
Ti3 N23 1.951(2)
Ti3 C32 2.333(3)
Ti3 C33 2.345(3)
Ti3 C31 2.359(3)
Ti3 C34 2.366(3)
Ti3 C35 2.373(3)
O4 C41 1.337(3)
O5 C51 1.338(3)
O6 C61 1.330(3)
N12 H12 0.67(3)
N13 H13 0.78(3)
N23 H23 0.79(3)
C11 C15 1.392(4)
C11 C12 1.400(5)
C11 C16 1.496(5)
C12 C13 1.413(5)
C12 C17 1.505(5)
C13 C14 1.413(4)
C13 C18 1.495(5)
C14 C15 1.406(4)
C14 C19 1.513(4)
C15 C20 1.501(4)
C16 H16A 0.96
C16 H16B 0.96
C16 H16C 0.96
C17 H17A 0.96
C17 H17B 0.96
C17 H17C 0.96
C18 H18A 0.96
C18 H18B 0.96
C18 H18C 0.96
C19 H19A 0.96
C19 H19B 0.96
C19 H19C 0.96
C20 H20A 0.96
C20 H20B 0.96
C20 H20C 0.96
C21 C22 1.390(4)
C21 C25 1.399(5)
C21 C26 1.507(5)
C22 C23 1.386(4)
C22 C27 1.494(4)
C23 C24 1.401(5)
C23 C28 1.504(5)
C24 C25 1.404(5)
C24 C29 1.510(4)
C25 C30 1.509(5)
C26 H26A 0.96
C26 H26B 0.96
C26 H26C 0.96
C27 H27A 0.96
C27 H27B 0.96
C27 H27C 0.96
C28 H28A 0.96
C28 H28B 0.96
C28 H28C 0.96
C29 H29A 0.96
C29 H29B 0.96
C29 H29C 0.96
C30 H30A 0.96
C30 H30B 0.96
C30 H30C 0.96
C31 C35 1.368(6)
C31 C32 1.390(5)
C31 C36 1.493(6)
C32 C33 1.409(4)
C32 C37 1.499(5)
C33 C34 1.429(5)
C33 C38 1.476(5)
C34 C35 1.407(6)
C34 C39 1.506(6)
C35 C40 1.527(6)
C36 H36A 0.96
C36 H36B 0.96
C36 H36C 0.96
C37 H37A 0.96
C37 H37B 0.96
C37 H37C 0.96
C38 H38A 0.96
C38 H38B 0.96
C38 H38C 0.96
C39 H39A 0.96
C39 H39B 0.96
C39 H39C 0.96
C40 H40A 0.96
C40 H40B 0.96
C40 H40C 0.96
C41 C46 1.402(4)
C41 C42 1.414(4)
C42 C43 1.381(4)
C42 C47 1.489(4)
C43 C44 1.371(5)
C43 H43 0.93
C44 C45 1.385(5)
C44 H44 0.93
C45 C46 1.384(4)
C45 H45 0.93
C46 C48 1.495(5)
C47 H47A 0.96
C47 H47B 0.96
C47 H47C 0.96
C48 H48A 0.96
C48 H48B 0.96
C48 H48C 0.96
C51 C56 1.400(4)
C51 C52 1.416(4)
C52 C53 1.380(4)
C52 C57 1.495(4)
C53 C54 1.371(5)
C53 H53 0.93
C54 C55 1.381(5)
C54 H54 0.93
C55 C56 1.394(4)
C55 H55 0.93
C56 C58 1.508(5)
C57 H57A 0.96
C57 H57B 0.96
C57 H57C 0.96
C58 H58A 0.96
C58 H58B 0.96
C58 H58C 0.96
C61 C62 1.401(4)
C61 C66 1.408(4)
C62 C63 1.391(5)
C62 C67 1.498(5)
C63 C64 1.371(6)
C63 H63 0.93
C64 C65 1.367(6)
C64 H64 0.93
C65 C66 1.392(4)
C65 H65 0.93
C66 C68 1.497(5)
C67 H67A 0.96
C67 H67B 0.96
C67 H67C 0.96
C68 H68A 0.96
C68 H68B 0.96
C68 H68C 0.96

loop_
_platon_squeeze_void_nr
_platon_squeeze_void_average_x
_platon_squeeze_void_average_y
_platon_squeeze_void_average_z
_platon_squeeze_void_volume
_platon_squeeze_void_count_electrons
_platon_squeeze_void_content
1 -0.007 0.286 0.824 16 1 ' '
2 0.000 0.501 0.001 364 30 ' '
3 0.001 0.720 0.177 14 0 ' '
4 0.500 1.000 0.500 366 30 ' '
5 0.133 0.679 0.546 21 0 ' '
6 0.367 0.179 0.954 21 0 ' '
7 0.498 0.220 0.323 14 1 ' '
8 0.502 0.780 0.677 13 0 ' '
9 0.633 0.821 0.046 21 0 ' '
10 0.867 0.321 0.454 21 0 ' '
